data_9016970
loop_
_publ_author_name
'Wadoski-Romeijn E'
'Armbruster, T.'

_publ_section_title
;
 Topotactic transformation and dehydration of the zeolite gismondine
 to a novel Ca feldspar structure
 Note: T = 75 C, Path 2
;
_journal_name_full 'American Mineralogist'
_journal_page_first 1988
_journal_page_last 1997
_journal_volume 98
_journal_year 2013
_chemical_compound_source 'Rio Pian del Foco, Genova province, Italy'
_chemical_formula_sum 'Al Ca0.44 H4.09 O6.045 Si'
_chemical_name_mineral Gismondine
_space_group_IT_number 15
_space_group_name_Hall '-I 2ya'
_space_group_name_H-M_alt 'I 1 2/a 1'
_symmetry_space_group_name_H-M 'I 1 2/a 1'
_cell_angle_alpha 90
_cell_angle_beta 90.97
_cell_angle_gamma 90
_cell_formula_units_Z 8
_cell_length_a 9.790
_cell_length_b 10.437
_cell_length_c 9.790
_cell_volume 1000.182
_database_code_amcsd 0020102
_diffrn_ambient_temperature 348.15
_exptl_crystal_density_diffrn 2.305
_cod_data_source_file inputs/fixed/downloads/05/05601.cif
_cod_data_source_block 05601
_cod_original_formula_sum 'Si Al Ca.44 O6.045 H4.09'
_cod_database_code 9016970

loop_
_space_group_symop_operation_xyz
x,y,z
1/2+x,1/2+y,1/2+z
1/2-x,y,-z
-x,1/2+y,1/2-z
1/2+x,-y,z
+x,1/2-y,1/2+z
-x,-y,-z
1/2-x,1/2-y,1/2-z

loop_
_atom_site_aniso_label
_atom_site_aniso_U_11
_atom_site_aniso_U_22
_atom_site_aniso_U_33
_atom_site_aniso_U_12
_atom_site_aniso_U_13
_atom_site_aniso_U_23
Si 0.01260 0.01190 0.01560 0.00100 0.00080 -0.00100
Al 0.01500 0.01280 0.01430 -0.00230 0.00180 -0.00220
Ca1 0.05200 0.02400 0.03300 0.00730 0.01330 0.00270
Ca2 0.03200 0.02900 0.04600 -0.00160 -0.00940 0.00340
O1 0.03670 0.02230 0.02380 0.01410 -0.00550 -0.00050
O2 0.04330 0.03130 0.01610 -0.00210 0.00110 -0.00180
O3 0.02650 0.01880 0.03480 -0.00010 0.00350 -0.01320
O4 0.01420 0.03170 0.04600 -0.00270 0.00720 0.00240
Wat1 0.05300 0.09800 0.07900 -0.02200 0.01300 -0.01600
Wat2 0.07500 0.24000 0.06900 0.01200 0.00100 0.04400
Wat3 0.10600 0.13800 0.05400 0.04600 -0.00500 -0.01600
Wat4 0.06200 0.29000 0.14000 0.08000 -0.00300 0.07000

loop_
_atom_site_label
_atom_site_fract_x
_atom_site_fract_y
_atom_site_fract_z
_atom_site_occupancy
_atom_site_U_iso_or_equiv
_atom_site_type_symbol
_atom_site_attached_hydrogens
Si 0.06981 0.35773 0.34690 1.00000 0.01340 Si 0
Al 0.10332 0.11131 0.16930 1.00000 0.01400 Al 0
Ca1 0.30470 -0.08540 0.33130 0.25400 0.03620 Ca 0
Ca2 -0.09470 0.16120 0.55440 0.18600 0.03610 Ca 0
O1 -0.03690 0.46290 0.28570 1.00000 0.02770 O 0
O2 0.05280 0.34190 0.50790 1.00000 0.03020 O 0
O3 0.03100 0.22100 0.28000 1.00000 0.02670 O 0
O4 0.27840 0.09680 0.19540 1.00000 0.03070 O 0
Wat1 0.22610 -0.28200 0.41240 0.39500 0.07600 O 2
Wat2 -0.02980 0.05900 0.51030 0.60000 0.12900 O 2
Wat3 -0.16210 -0.03030 0.49800 0.41000 0.09900 O 2
Wat4 0.27600 -0.14900 0.29600 0.51000 0.17000 O 2
Wat5 0.24500 -0.23900 0.30900 0.13000 0.03200 O 2

loop_
_cod_changelog_entry_id
_cod_changelog_entry_author
_cod_changelog_entry_date
_cod_changelog_entry_text
1
;cod-tools version 3.8.0
Id: cif_guess_AMCSD_atom_types 9574 2023-05-10 09:00:05Z saulius
;
2023-05-10T18:57:34+03:00
;Derived atom types and hydrogen counts
from atom names that follow the AMCSD naming convention
(Wat == water, O-H == hydroxyl).
;

loop_
_cod_related_entry_id
_cod_related_entry_database
_cod_related_entry_code
1 AMCSD 0020102
